data_7203625
loop_
_publ_author_name
'Kalf, Irmgard'
'Braun, Michaela'
'Wang, Yutian'
'Englert, Ulli'

_publ_section_title
;
 Homo- and heterochiral coordination polymers of silver with
 diaminocyclohexane as bridging ligand: The effect of chirality on
 argentophilic interactions
;
_journal_issue 12
_journal_name_full CrystEngComm
_journal_page_first 916
_journal_paper_doi 10.1039/b612027j
_journal_volume 8
_journal_year 2006
_chemical_formula_moiety 'C6 H14 Ag N2, B F4'
_chemical_formula_sum 'C6 H14 Ag B F4 N2'
_chemical_formula_weight 308.87
_chemical_name_common (Ag(rac-chxn))BF4
_chemical_name_systematic
;
?
;
_space_group_IT_number 14
_symmetry_cell_setting monoclinic
_symmetry_space_group_name_Hall '-P 2ybc'
_symmetry_space_group_name_H-M 'P 1 21/c 1'
_atom_sites_solution_hydrogens geom
_atom_sites_solution_primary direct
_atom_sites_solution_secondary difmap
_audit_creation_method SHELXL-97
_cell_angle_alpha 90.00
_cell_angle_beta 100.108(5)
_cell_angle_gamma 90.00
_cell_formula_units_Z 4
_cell_length_a 11.108(3)
_cell_length_b 9.137(3)
_cell_length_c 9.755(3)
_cell_measurement_reflns_used 2113
_cell_measurement_temperature 130(2)
_cell_measurement_theta_max 28.02
_cell_measurement_theta_min 2.90
_cell_volume 974.7(5)
_computing_cell_refinement SMART
_computing_data_collection 'SMART (Bruker, 2001)'
_computing_data_reduction 'SAINT (Bruker, 1999)'
_computing_molecular_graphics 'PLATON (Spek, 1990)'
_computing_structure_refinement 'SHELXL-97 (Sheldrick, 1997)'
_computing_structure_solution 'SHELXS-97 (Sheldrick, 1990)'
_diffrn_ambient_temperature 130(2)
_diffrn_measured_fraction_theta_full .995
_diffrn_measured_fraction_theta_max .995
_diffrn_measurement_device_type 'CCD area detector'
_diffrn_measurement_method 'omega scans'
_diffrn_radiation_monochromator graphite
_diffrn_radiation_source 'fine-focus sealed tube'
_diffrn_radiation_type MoK\a
_diffrn_radiation_wavelength 0.71073
_diffrn_reflns_av_R_equivalents 0.1378
_diffrn_reflns_av_sigmaI/netI 0.0735
_diffrn_reflns_limit_h_max 14
_diffrn_reflns_limit_h_min -14
_diffrn_reflns_limit_k_max 12
_diffrn_reflns_limit_k_min -12
_diffrn_reflns_limit_l_max 12
_diffrn_reflns_limit_l_min -10
_diffrn_reflns_number 12883
_diffrn_reflns_theta_full 28.37
_diffrn_reflns_theta_max 28.37
_diffrn_reflns_theta_min 2.91
_exptl_absorpt_coefficient_mu 2.089
_exptl_absorpt_correction_T_max 0.88
_exptl_absorpt_correction_T_min 0.66
_exptl_absorpt_correction_type multi-scan
_exptl_absorpt_process_details 'SADABS (1996)'
_exptl_crystal_colour colorless
_exptl_crystal_density_diffrn 2.105
_exptl_crystal_density_method 'not measured'
_exptl_crystal_description rod
_exptl_crystal_F_000 608
_exptl_crystal_size_max 0.22
_exptl_crystal_size_mid 0.06
_exptl_crystal_size_min 0.06
_refine_diff_density_max 2.244
_refine_diff_density_min -3.302
_refine_diff_density_rms .264
_refine_ls_extinction_method none
_refine_ls_goodness_of_fit_ref 1.093
_refine_ls_hydrogen_treatment constr
_refine_ls_matrix_type full
_refine_ls_number_parameters 128
_refine_ls_number_reflns 2431
_refine_ls_number_restraints 0
_refine_ls_restrained_S_all 1.093
_refine_ls_R_factor_all 0.0659
_refine_ls_R_factor_gt 0.0563
_refine_ls_shift/su_max 0.001
_refine_ls_shift/su_mean 0.000
_refine_ls_structure_factor_coef Fsqd
_refine_ls_weighting_details 'calc w=1/[\s^2^(Fo^2^)+(0.0409P)^2^+2.2420P] where P=(Fo^2^+2Fc^2^)/3'
_refine_ls_weighting_scheme calc
_refine_ls_wR_factor_gt 0.1078
_refine_ls_wR_factor_ref 0.1131
_reflns_number_gt 2177
_reflns_number_total 2431
_reflns_threshold_expression >2sigma(I)
_cod_data_source_file b612027j.txt
_cod_data_source_block 4
_cod_depositor_comments
;
The following automatic conversions were performed:
'_symmetry_cell_setting' value 'Monoclinic' changed to 'monoclinic'
according to '/home/saulius/struct/CIF-dictionaries/cif_core.dic'
dictionary named 'cif_core.dic' version 2.4.1 from 2010-06-29.

Automatic conversion script
Id: cif_fix_enum 1527 2010-12-29 10:47:43Z saulius 
;
_cod_original_sg_symbol_H-M P21/c
_cod_database_code 7203625

loop_
_symmetry_equiv_pos_as_xyz
'x, y, z'
'-x, y+1/2, -z+1/2'
'-x, -y, -z'
'x, -y-1/2, z-1/2'

loop_
_atom_site_label
_atom_site_type_symbol
_atom_site_fract_x
_atom_site_fract_y
_atom_site_fract_z
_atom_site_U_iso_or_equiv
_atom_site_adp_type
_atom_site_occupancy
_atom_site_symmetry_multiplicity
_atom_site_calc_flag
_atom_site_refinement_flags
_atom_site_disorder_assembly
_atom_site_disorder_group
Ag1 Ag 0.12093(4) 0.08829(4) 0.53813(4) 0.01899(13) Uani 1 1 d . . .
N1 N 0.1459(5) 0.0867(5) 0.3231(5) 0.0250(10) Uani 1 1 d . . .
H1A H 0.1570 -0.0085 0.2975 0.030 Uiso 1 1 calc R . .
H1B H 0.0752 0.1203 0.2686 0.030 Uiso 1 1 calc R . .
N2 N 0.1292(5) 0.4012(5) 0.2613(5) 0.0243(10) Uani 1 1 d . . .
H2A H 0.1252 0.4950 0.2946 0.029 Uiso 1 1 calc R . .
H2B H 0.0616 0.3515 0.2790 0.029 Uiso 1 1 calc R . .
C1 C 0.2473(5) 0.1734(5) 0.2928(5) 0.0182(10) Uani 1 1 d . . .
H1 H 0.2466 0.1711 0.1901 0.022 Uiso 1 1 calc R . .
C2 C 0.2387(4) 0.3304(5) 0.3380(5) 0.0157(9) Uani 1 1 d . . .
H2 H 0.2339 0.3317 0.4395 0.019 Uiso 1 1 calc R . .
C3 C 0.3506(5) 0.4178(5) 0.3162(6) 0.0215(10) Uani 1 1 d . . .
H3A H 0.3533 0.4232 0.2154 0.026 Uiso 1 1 calc R . .
H3B H 0.3444 0.5188 0.3509 0.026 Uiso 1 1 calc R . .
C4 C 0.4680(5) 0.3472(6) 0.3923(6) 0.0233(11) Uani 1 1 d . . .
H4A H 0.5395 0.4030 0.3726 0.028 Uiso 1 1 calc R . .
H4B H 0.4690 0.3503 0.4939 0.028 Uiso 1 1 calc R . .
C5 C 0.4767(5) 0.1904(6) 0.3462(6) 0.0241(11) Uani 1 1 d . . .
H5A H 0.5510 0.1448 0.4001 0.029 Uiso 1 1 calc R . .
H5B H 0.4841 0.1883 0.2465 0.029 Uiso 1 1 calc R . .
C6 C 0.3652(5) 0.1032(5) 0.3671(5) 0.0202(10) Uani 1 1 d . . .
H6A H 0.3630 0.0964 0.4679 0.024 Uiso 1 1 calc R . .
H6B H 0.3715 0.0027 0.3312 0.024 Uiso 1 1 calc R . .
B1 B 0.1472(5) 0.8074(6) 0.0381(6) 0.0196(11) Uani 1 1 d . . .
F1 F 0.2192(3) 0.9291(3) 0.0670(4) 0.0306(8) Uani 1 1 d . . .
F2 F 0.2141(4) 0.6937(4) -0.0017(4) 0.0391(9) Uani 1 1 d . . .
F3 F 0.0502(3) 0.8395(4) -0.0706(4) 0.0357(8) Uani 1 1 d . . .
F4 F 0.0989(3) 0.7677(4) 0.1542(3) 0.0362(8) Uani 1 1 d . . .

loop_
_atom_site_aniso_label
_atom_site_aniso_U_11
_atom_site_aniso_U_22
_atom_site_aniso_U_33
_atom_site_aniso_U_23
_atom_site_aniso_U_13
_atom_site_aniso_U_12
Ag1 0.0169(2) 0.01946(19) 0.0196(2) -0.00107(14) 0.00048(15) -0.00356(14)
N1 0.020(2) 0.029(2) 0.025(2) 0.0000(18) 0.000(2) -0.0008(17)
N2 0.026(2) 0.021(2) 0.024(2) 0.0040(16) -0.002(2) 0.0034(17)
C1 0.018(2) 0.021(2) 0.015(2) -0.0018(18) -0.0001(19) 0.0007(18)
C2 0.017(2) 0.016(2) 0.014(2) -0.0013(17) 0.0018(19) -0.0002(17)
C3 0.020(2) 0.022(2) 0.023(2) 0.0002(19) 0.005(2) -0.0046(18)
C4 0.019(2) 0.029(3) 0.021(2) -0.002(2) 0.000(2) -0.006(2)
C5 0.018(2) 0.032(3) 0.021(2) 0.001(2) 0.001(2) 0.005(2)
C6 0.020(2) 0.020(2) 0.019(2) -0.0003(18) 0.000(2) 0.0066(18)
B1 0.015(2) 0.014(2) 0.028(3) 0.002(2) -0.001(2) -0.0093(18)
F1 0.0323(18) 0.0215(15) 0.0371(18) -0.0062(13) 0.0034(16) -0.0092(13)
F2 0.041(2) 0.0249(17) 0.054(2) -0.0086(16) 0.0145(19) 0.0019(15)
F3 0.034(2) 0.043(2) 0.0245(16) 0.0048(15) -0.0103(15) -0.0037(16)
F4 0.0300(18) 0.052(2) 0.0286(17) 0.0135(16) 0.0118(15) -0.0019(16)

loop_
_atom_type_symbol
_atom_type_description
_atom_type_scat_dispersion_real
_atom_type_scat_dispersion_imag
_atom_type_scat_source
C C .0033 .0016 'International Tables Vol C Tables 4.2.6.8 and 6.1.1.4'
H H .0000 .0000 'International Tables Vol C Tables 4.2.6.8 and 6.1.1.4'
B B .0013 .0007 'International Tables Vol C Tables 4.2.6.8 and 6.1.1.4'
N N .0061 .0033 'International Tables Vol C Tables 4.2.6.8 and 6.1.1.4'
F F .0171 .0103 'International Tables Vol C Tables 4.2.6.8 and 6.1.1.4'
Ag Ag -.8971 1.1015 'International Tables Vol C Tables 4.2.6.8 and 6.1.1.4'

loop_
_geom_angle_atom_site_label_1
_geom_angle_atom_site_label_2
_geom_angle_atom_site_label_3
_geom_angle
_geom_angle_site_symmetry_1
_geom_angle_site_symmetry_3
_geom_angle_publ_flag
N1 Ag1 N2 170.10(19) . 4_566 ?
N1 Ag1 Ag1 90.98(13) . 3_556 ?
N2 Ag1 Ag1 98.40(13) 4_566 3_556 ?
C1 N1 Ag1 115.5(3) . . ?
C1 N1 H1A 108.4 . . ?
Ag1 N1 H1A 108.4 . . ?
C1 N1 H1B 108.4 . . ?
Ag1 N1 H1B 108.4 . . ?
H1A N1 H1B 107.5 . . ?
C2 N2 Ag1 114.8(4) . 4_565 ?
C2 N2 H2A 108.6 . . ?
Ag1 N2 H2A 108.6 4_565 . ?
C2 N2 H2B 108.6 . . ?
Ag1 N2 H2B 108.6 4_565 . ?
H2A N2 H2B 107.5 . . ?
N1 C1 C2 111.6(4) . . ?
N1 C1 C6 107.9(4) . . ?
C2 C1 C6 110.8(4) . . ?
N1 C1 H1 108.8 . . ?
C2 C1 H1 108.8 . . ?
C6 C1 H1 108.8 . . ?
N2 C2 C1 111.1(4) . . ?
N2 C2 C3 108.8(4) . . ?
C1 C2 C3 111.2(4) . . ?
N2 C2 H2 108.5 . . ?
C1 C2 H2 108.5 . . ?
C3 C2 H2 108.5 . . ?
C4 C3 C2 111.0(4) . . ?
C4 C3 H3A 109.4 . . ?
C2 C3 H3A 109.4 . . ?
C4 C3 H3B 109.4 . . ?
C2 C3 H3B 109.4 . . ?
H3A C3 H3B 108.0 . . ?
C5 C4 C3 110.5(4) . . ?
C5 C4 H4A 109.6 . . ?
C3 C4 H4A 109.6 . . ?
C5 C4 H4B 109.6 . . ?
C3 C4 H4B 109.6 . . ?
H4A C4 H4B 108.1 . . ?
C4 C5 C6 111.2(4) . . ?
C4 C5 H5A 109.4 . . ?
C6 C5 H5A 109.4 . . ?
C4 C5 H5B 109.4 . . ?
C6 C5 H5B 109.4 . . ?
H5A C5 H5B 108.0 . . ?
C5 C6 C1 111.7(4) . . ?
C5 C6 H6A 109.3 . . ?
C1 C6 H6A 109.3 . . ?
C5 C6 H6B 109.3 . . ?
C1 C6 H6B 109.3 . . ?
H6A C6 H6B 107.9 . . ?
F1 B1 F2 110.3(5) . . ?
F1 B1 F4 109.9(5) . . ?
F2 B1 F4 109.9(4) . . ?
F1 B1 F3 109.2(4) . . ?
F2 B1 F3 109.1(5) . . ?
F4 B1 F3 108.5(4) . . ?

loop_
_geom_bond_atom_site_label_1
_geom_bond_atom_site_label_2
_geom_bond_distance
_geom_bond_site_symmetry_2
_geom_bond_publ_flag
Ag1 N1 2.164(5) . ?
Ag1 N2 2.164(5) 4_566 ?
Ag1 Ag1 3.1102(10) 3_556 ?
N1 C1 1.449(7) . ?
N1 H1A 0.9200 . ?
N1 H1B 0.9200 . ?
N2 C2 1.462(6) . ?
N2 Ag1 2.164(5) 4_565 ?
N2 H2A 0.9200 . ?
N2 H2B 0.9200 . ?
C1 C2 1.509(6) . ?
C1 C6 1.522(7) . ?
C1 H1 1.0000 . ?
C2 C3 1.524(7) . ?
C2 H2 1.0000 . ?
C3 C4 1.525(7) . ?
C3 H3A 0.9900 . ?
C3 H3B 0.9900 . ?
C4 C5 1.510(7) . ?
C4 H4A 0.9900 . ?
C4 H4B 0.9900 . ?
C5 C6 1.516(8) . ?
C5 H5A 0.9900 . ?
C5 H5B 0.9900 . ?
C6 H6A 0.9900 . ?
C6 H6B 0.9900 . ?
B1 F1 1.370(6) . ?
B1 F2 1.373(7) . ?
B1 F4 1.384(7) . ?
B1 F3 1.403(6) . ?
